data_4503019
loop_
_publ_author_name
'Cui, Jiehu'
'Lu, Zhenzhong'
'Li, Yizhi'
'Guo, Zijian'
'Zheng, Hegen'

_publ_section_title
;
 Five Novel Coordination Polymers Based on a C-Centered Triangular
 Flexible Ligand
;
_journal_issue 2
_journal_name_full 'Crystal Growth &amp; Design'
_journal_page_first 1022
_journal_paper_doi 10.1021/cg201552g
_journal_volume 12
_journal_year 2012
_chemical_formula_moiety 'C44 H30 O15 Zn4'
_chemical_formula_sum 'C44 H30 O15 Zn4'
_chemical_formula_weight 1060.24
_chemical_name_systematic
; 
 ? 
;
_space_group_IT_number 60
_symmetry_cell_setting orthorhombic
_symmetry_space_group_name_Hall '-P 2n 2ab'
_symmetry_space_group_name_H-M 'P b c n'
_atom_sites_solution_hydrogens geom
_atom_sites_solution_primary direct
_atom_sites_solution_secondary difmap
_audit_creation_method SHELXL-97
_cell_angle_alpha 90.00
_cell_angle_beta 90.00
_cell_angle_gamma 90.00
_cell_formula_units_Z 8
_cell_length_a 33.291(7)
_cell_length_b 24.518(5)
_cell_length_c 16.748(4)
_cell_measurement_reflns_used 4973
_cell_measurement_temperature 293(2)
_cell_measurement_theta_max 22.840
_cell_measurement_theta_min 1.59
_cell_volume 13670(5)
_computing_cell_refinement 'SMART (Bruker, 2000)'
_computing_data_collection 'SMART (Bruker, 2000)'
_computing_data_reduction 'SMART (Bruker, 2000)'
_computing_molecular_graphics SHELXTL
_computing_publication_material SHELXTL
_computing_structure_refinement 'SHELXL-97 (Sheldrick, 2008)'
_computing_structure_solution 'SHELXS-97 (Sheldrick, 2008)'
_diffrn_ambient_temperature 293(2)
_diffrn_measured_fraction_theta_full 0.996
_diffrn_measured_fraction_theta_max 0.996
_diffrn_measurement_device_type 'phi and omega scans'
_diffrn_radiation_monochromator graphite
_diffrn_radiation_source 'fine-focus sealed tube'
_diffrn_radiation_type MoK\a
_diffrn_radiation_wavelength 0.71073
_diffrn_reflns_av_R_equivalents 0.0784
_diffrn_reflns_av_sigmaI/netI 0.0704
_diffrn_reflns_limit_h_max 42
_diffrn_reflns_limit_h_min -29
_diffrn_reflns_limit_k_max 31
_diffrn_reflns_limit_k_min -29
_diffrn_reflns_limit_l_max 21
_diffrn_reflns_limit_l_min -21
_diffrn_reflns_number 76410
_diffrn_reflns_theta_full 27.00
_diffrn_reflns_theta_max 27.00
_diffrn_reflns_theta_min 1.91
_exptl_absorpt_coefficient_mu 1.431
_exptl_absorpt_correction_T_max 0.740
_exptl_absorpt_correction_T_min 0.657
_exptl_absorpt_correction_type multi-scan
_exptl_absorpt_process_details 'SADABS; Bruker, 2000'
_exptl_crystal_colour colorless
_exptl_crystal_density_diffrn 1.030
_exptl_crystal_density_method 'not measured'
_exptl_crystal_description block
_exptl_crystal_F_000 4272
_exptl_crystal_size_max 0.30
_exptl_crystal_size_mid 0.26
_exptl_crystal_size_min 0.21
_platon_squeeze_details
;
;
_refine_diff_density_max 0.552
_refine_diff_density_min -0.431
_refine_diff_density_rms 0.106
_refine_ls_extinction_method none
_refine_ls_goodness_of_fit_ref 1.099
_refine_ls_hydrogen_treatment constr
_refine_ls_matrix_type full
_refine_ls_number_parameters 532
_refine_ls_number_reflns 14856
_refine_ls_number_restraints 0
_refine_ls_restrained_S_all 1.099
_refine_ls_R_factor_all 0.1038
_refine_ls_R_factor_gt 0.0630
_refine_ls_shift/su_max 0.000
_refine_ls_shift/su_mean 0.000
_refine_ls_structure_factor_coef Fsqd
_refine_ls_weighting_details 'calc w=1/[\s^2^(Fo^2^)+(0.0800P)^2^+1.8800P] where P=(Fo^2^+2Fc^2^)/3'
_refine_ls_weighting_scheme calc
_refine_ls_wR_factor_gt 0.1632
_refine_ls_wR_factor_ref 0.1796
_reflns_number_gt 8840
_reflns_number_total 14856
_reflns_threshold_expression >2sigma(I)
_cod_data_source_file cg201552g_si_002.cif
_cod_data_source_block 1
_cod_original_sg_symbol_Hall '-P 2n 2ab  '
_cod_original_sg_symbol_H-M 'P b c n '
_cod_database_code 4503019

loop_
_symmetry_equiv_pos_as_xyz
'x, y, z'
'-x+1/2, -y+1/2, z+1/2'
'-x, y, -z+1/2'
'x+1/2, -y+1/2, -z'
'-x, -y, -z'
'x-1/2, y-1/2, -z-1/2'
'x, -y, z-1/2'
'-x-1/2, y-1/2, z'

loop_
_atom_site_label
_atom_site_type_symbol
_atom_site_fract_x
_atom_site_fract_y
_atom_site_fract_z
_atom_site_U_iso_or_equiv
_atom_site_adp_type
_atom_site_occupancy
_atom_site_symmetry_multiplicity
_atom_site_calc_flag
_atom_site_refinement_flags
C1 C 0.97766(15) 0.79348(18) 1.0405(3) 0.0507(11) Uani 1 1 d .
C2 C 1.01627(7) 0.81573(13) 1.06919(18) 0.0490(11) Uani 1 1 d G
C3 C 1.01739(7) 0.84661(14) 1.13876(18) 0.0655(14) Uani 1 1 d G
H3 H 0.9939 0.8530 1.1673 0.079 Uiso 1 1 calc R
C4 C 1.05363(8) 0.86789(14) 1.16572(16) 0.0654(15) Uani 1 1 d G
H4 H 1.0544 0.8886 1.2123 0.078 Uiso 1 1 calc R
C5 C 1.08876(6) 0.85830(13) 1.12311(19) 0.0482(10) Uani 1 1 d G
C6 C 1.08764(7) 0.82742(13) 1.05354(18) 0.0608(13) Uani 1 1 d G
H6 H 1.1111 0.8210 1.0250 0.073 Uiso 1 1 calc R
C7 C 1.05140(9) 0.80613(13) 1.02658(16) 0.0629(13) Uani 1 1 d G
H7 H 1.0506 0.7855 0.9800 0.075 Uiso 1 1 calc R
C8 C 1.12607(12) 0.88594(17) 1.1589(3) 0.0490(11) Uani 1 1 d .
H8 H 1.1253 0.8817 1.2171 0.059 Uiso 1 1 calc R
C9 C 1.12647(10) 0.94656(8) 1.13912(19) 0.0519(11) Uani 1 1 d G
C10 C 1.14659(10) 0.98163(11) 1.19064(16) 0.0650(15) Uani 1 1 d G
H10 H 1.1582 0.9681 1.2372 0.078 Uiso 1 1 calc R
C11 C 1.14939(10) 1.03684(10) 1.17263(17) 0.0655(14) Uani 1 1 d G
H11 H 1.1629 1.0603 1.2071 0.079 Uiso 1 1 calc R
C12 C 1.13208(11) 1.05698(8) 1.10311(19) 0.0588(12) Uani 1 1 d G
C13 C 1.11196(10) 1.02192(11) 1.05159(16) 0.0641(14) Uani 1 1 d G
H13 H 1.1004 1.0354 1.0051 0.077 Uiso 1 1 calc R
C14 C 1.10916(9) 0.96671(10) 1.06960(17) 0.0615(13) Uani 1 1 d G
H14A H 1.0957 0.9432 1.0351 0.074 Uiso 1 1 calc R
C15 C 1.16477(13) 0.85843(17) 1.1271(3) 0.0465(10) Uani 1 1 d .
C16 C 1.18680(15) 0.8769(2) 1.0611(3) 0.0666(15) Uani 1 1 d .
H16 H 1.1771 0.9061 1.0315 0.080 Uiso 1 1 calc R
C17 C 1.18079(15) 0.8154(2) 1.1703(4) 0.0693(16) Uani 1 1 d .
H17 H 1.1673 0.8021 1.2150 0.083 Uiso 1 1 calc R
C18 C 0.90522(15) 0.72197(18) 0.7867(2) 0.0483(11) Uani 1 1 d .
C19 C 0.91441(9) 0.69899(13) 0.70736(13) 0.0515(11) Uani 1 1 d G
C20 C 0.94925(8) 0.66844(14) 0.69772(14) 0.0672(14) Uani 1 1 d G
H20 H 0.9667 0.6636 0.7405 0.081 Uiso 1 1 calc R
C21 C 0.95799(8) 0.64506(13) 0.62413(17) 0.0575(12) Uani 1 1 d G
H21 H 0.9813 0.6246 0.6177 0.069 Uiso 1 1 calc R
C22 C 0.93191(9) 0.65224(12) 0.56019(13) 0.0501(11) Uani 1 1 d G
C23 C 0.89707(8) 0.68279(13) 0.56982(14) 0.0535(12) Uani 1 1 d G
H23 H 0.8796 0.6876 0.5270 0.064 Uiso 1 1 calc R
C24 C 0.88832(8) 0.70617(13) 0.64341(17) 0.0595(13) Uani 1 1 d G
H24 H 0.8650 0.7266 0.6499 0.071 Uiso 1 1 calc R
C25 C 0.94287(15) 0.62218(16) 0.4815(3) 0.0491(10) Uani 1 1 d .
H25 H 0.9721 0.6245 0.4753 0.059 Uiso 1 1 calc R
C26 C 0.92433(14) 0.64824(17) 0.4090(3) 0.0476(11) Uani 1 1 d .
C27 C 0.88691(17) 0.6320(2) 0.3798(3) 0.0685(15) Uani 1 1 d .
H27 H 0.8723 0.6059 0.4076 0.082 Uiso 1 1 calc R
C28 C 0.94442(17) 0.68947(18) 0.3695(3) 0.0571(12) Uani 1 1 d .
H28 H 0.9692 0.7015 0.3883 0.068 Uiso 1 1 calc R
C29 C 0.77881(14) 0.70850(19) 0.9370(3) 0.0503(11) Uani 1 1 d .
C30 C 0.73923(14) 0.68767(19) 0.9167(3) 0.0548(12) Uani 1 1 d .
C31 C 0.72085(17) 0.6460(2) 0.9599(3) 0.0711(16) Uani 1 1 d .
H31 H 0.7334 0.6338 1.0062 0.085 Uiso 1 1 calc R
C32 C 0.71744(16) 0.7084(2) 0.8531(3) 0.0651(14) Uani 1 1 d .
H32 H 0.7272 0.7385 0.8255 0.078 Uiso 1 1 calc R
C33 C 0.87689(17) 0.7172(2) 1.1925(3) 0.0559(12) Uani 1 1 d .
C34 C 0.89187(15) 0.69509(18) 1.2708(3) 0.0543(12) Uani 1 1 d .
C35 C 0.87104(18) 0.6539(2) 1.3102(3) 0.0676(14) Uani 1 1 d .
H35 H 0.8467 0.6412 1.2901 0.081 Uiso 1 1 calc R
C36 C 0.92799(17) 0.7125(2) 1.3031(3) 0.0627(13) Uani 1 1 d .
H36 H 0.9415 0.7411 1.2785 0.075 Uiso 1 1 calc R
C37 C 0.86599(16) 0.88323(19) 0.9180(3) 0.0572(12) Uani 1 1 d .
C38 C 0.90868(16) 0.60957(19) 1.0007(3) 0.0567(12) Uani 1 1 d .
C39 C 0.91578(15) 0.55042(18) 0.9949(3) 0.0516(11) Uani 1 1 d .
C40 C 0.89080(16) 0.51352(18) 1.0331(3) 0.0617(13) Uani 1 1 d .
H40 H 0.8681 0.5256 1.0603 0.074 Uiso 1 1 calc R
C41 C 0.90009(17) 0.45798(19) 1.0304(3) 0.0654(14) Uani 1 1 d .
H41 H 0.8840 0.4334 1.0582 0.079 Uiso 1 1 calc R
C42 C 0.93199(14) 0.43892(19) 0.9884(3) 0.0520(11) Uani 1 1 d .
C43 C 0.95696(16) 0.4758(2) 0.9504(3) 0.0602(13) Uani 1 1 d .
H43 H 0.9794 0.4635 0.9226 0.072 Uiso 1 1 calc R
C44 C 0.94849(16) 0.53111(19) 0.9538(3) 0.0560(12) Uani 1 1 d .
H44 H 0.9653 0.5556 0.9277 0.067 Uiso 1 1 calc R
O1 O 0.84631(10) 0.85232(12) 0.8726(2) 0.0611(9) Uani 1 1 d .
O2 O 0.94665(10) 0.81641(13) 1.0687(2) 0.0578(9) Uani 1 1 d .
O3 O 0.97793(9) 0.75481(13) 0.9931(2) 0.0550(8) Uani 1 1 d .
O4 O 0.87241(10) 0.62244(13) 1.0188(2) 0.0619(9) Uani 1 1 d .
O5 O 0.93567(9) 0.64137(12) 0.9810(2) 0.0550(8) Uani 1 1 d .
O6 O 0.93136(10) 0.71781(13) 0.84018(19) 0.0557(8) Uani 1 1 d .
O7 O 0.87161(11) 0.74388(13) 0.79811(18) 0.0578(8) Uani 1 1 d .
O8 O 0.79432(9) 0.74561(14) 0.8956(2) 0.0579(8) Uani 1 1 d .
O9 O 0.79477(9) 0.68721(13) 0.9971(2) 0.0589(9) Uani 1 1 d .
O10 O 0.89294(10) 0.76070(14) 1.1689(2) 0.0626(9) Uani 1 1 d .
O11 O 0.84971(11) 0.69169(14) 1.1582(2) 0.0626(9) Uani 1 1 d .
O12 O 0.87921(8) 0.74959(11) 0.98841(16) 0.0419(6) Uani 1 1 d .
O13 O 0.88531(11) 0.86739(14) 0.9738(2) 0.0684(10) Uani 1 1 d .
O1W O 0.81606(11) 0.80980(14) 1.0756(2) 0.0675(10) Uani 1 1 d .
H1X H 0.8055 0.7826 1.0400 0.081 Uiso 1 1 d R
H1Y H 0.8079 0.8017 1.1292 0.081 Uiso 1 1 d R
O2W O 0.88022(11) 0.87684(15) 1.1395(2) 0.0737(11) Uani 1 1 d .
H2X H 0.8540 0.8921 1.1314 0.088 Uiso 1 1 d R
H2Y H 0.9002 0.9033 1.1253 0.088 Uiso 1 1 d R
Zn1 Zn 0.849274(15) 0.775346(19) 0.89737(3) 0.04223(14) Uani 1 1 d .
Zn2 Zn 0.929623(15) 0.71959(2) 0.95618(3) 0.04439(15) Uani 1 1 d .
Zn3 Zn 0.847712(16) 0.69441(2) 1.04327(3) 0.05107(16) Uani 1 1 d .
Zn4 Zn 0.886301(17) 0.80927(2) 1.06814(3) 0.04952(16) Uani 1 1 d .

loop_
_atom_site_aniso_label
_atom_site_aniso_U_11
_atom_site_aniso_U_22
_atom_site_aniso_U_33
_atom_site_aniso_U_23
_atom_site_aniso_U_13
_atom_site_aniso_U_12
C1 0.058(3) 0.039(2) 0.054(3) -0.001(2) -0.011(2) -0.006(2)
C2 0.045(3) 0.052(3) 0.051(3) -0.007(2) -0.0053(19) -0.001(2)
C3 0.049(3) 0.099(4) 0.048(3) -0.022(3) 0.000(2) -0.009(3)
C4 0.036(2) 0.079(3) 0.082(4) -0.041(3) 0.003(2) -0.005(2)
C5 0.042(2) 0.045(2) 0.057(3) -0.001(2) 0.007(2) -0.0067(19)
C6 0.039(3) 0.062(3) 0.081(4) -0.020(3) 0.006(2) 0.010(2)
C7 0.062(3) 0.061(3) 0.065(3) -0.018(2) 0.010(3) -0.004(2)
C8 0.035(2) 0.045(2) 0.067(3) 0.003(2) 0.004(2) -0.0030(18)
C9 0.042(3) 0.042(2) 0.072(3) 0.001(2) -0.011(2) 0.0056(19)
C10 0.076(4) 0.054(3) 0.065(3) 0.022(2) -0.023(3) -0.033(3)
C11 0.080(4) 0.052(3) 0.065(3) 0.003(2) -0.017(3) -0.012(3)
C12 0.070(3) 0.050(3) 0.056(3) 0.002(2) -0.011(2) -0.006(2)
C13 0.066(3) 0.055(3) 0.071(3) 0.001(2) -0.023(3) 0.000(2)
C14 0.069(3) 0.049(3) 0.066(3) 0.001(2) -0.023(3) 0.000(2)
C15 0.036(2) 0.042(2) 0.062(3) 0.008(2) -0.004(2) -0.0030(18)
C16 0.051(3) 0.075(3) 0.074(4) 0.027(3) 0.011(2) 0.015(3)
C17 0.048(3) 0.069(3) 0.091(4) 0.039(3) 0.026(3) 0.015(2)
C18 0.061(3) 0.050(3) 0.034(2) -0.0047(18) 0.009(2) -0.012(2)
C19 0.056(3) 0.063(3) 0.036(2) -0.006(2) -0.0006(19) 0.000(2)
C20 0.051(3) 0.093(4) 0.057(3) -0.020(3) -0.009(2) 0.022(3)
C21 0.064(3) 0.065(3) 0.043(3) -0.011(2) -0.008(2) 0.010(2)
C22 0.049(3) 0.055(3) 0.047(3) -0.007(2) -0.0056(19) -0.006(2)
C23 0.054(3) 0.065(3) 0.042(3) -0.003(2) -0.007(2) 0.005(2)
C24 0.076(4) 0.056(3) 0.046(3) -0.006(2) -0.012(2) 0.026(3)
C25 0.061(3) 0.039(2) 0.047(3) -0.0043(19) -0.009(2) 0.004(2)
C26 0.064(3) 0.034(2) 0.045(3) 0.0045(18) -0.010(2) 0.005(2)
C27 0.072(4) 0.070(3) 0.064(3) 0.014(3) -0.021(3) -0.014(3)
C28 0.070(3) 0.047(3) 0.053(3) 0.003(2) -0.010(2) -0.010(2)
C29 0.040(2) 0.052(3) 0.059(3) -0.003(2) 0.001(2) -0.001(2)
C30 0.046(3) 0.055(3) 0.064(3) 0.006(2) -0.007(2) -0.006(2)
C31 0.069(4) 0.071(3) 0.074(4) 0.022(3) -0.027(3) -0.026(3)
C32 0.063(3) 0.058(3) 0.075(4) 0.012(3) -0.029(3) -0.015(2)
C33 0.070(3) 0.056(3) 0.041(3) 0.007(2) -0.007(2) 0.005(3)
C34 0.066(3) 0.047(3) 0.050(3) -0.003(2) -0.009(2) 0.001(2)
C35 0.074(4) 0.060(3) 0.069(4) 0.016(3) -0.010(3) -0.003(3)
C36 0.082(4) 0.059(3) 0.048(3) 0.012(2) -0.012(2) -0.015(3)
C37 0.066(3) 0.040(3) 0.065(3) 0.006(2) 0.002(3) -0.003(2)
C38 0.064(3) 0.043(3) 0.063(3) 0.014(2) -0.013(2) 0.007(2)
C39 0.060(3) 0.045(2) 0.050(3) 0.006(2) -0.012(2) -0.004(2)
C40 0.071(3) 0.041(3) 0.074(4) -0.002(2) 0.019(3) 0.001(2)
C41 0.087(4) 0.045(3) 0.064(3) 0.007(2) 0.030(3) 0.002(3)
C42 0.060(3) 0.048(2) 0.048(3) -0.009(2) -0.005(2) -0.004(2)
C43 0.070(3) 0.053(3) 0.058(3) -0.003(2) 0.013(2) -0.009(2)
C44 0.066(3) 0.044(3) 0.058(3) 0.007(2) 0.003(2) -0.008(2)
O1 0.081(3) 0.0357(16) 0.067(2) 0.0114(15) -0.0080(18) -0.0142(16)
O2 0.051(2) 0.0549(19) 0.068(2) -0.0244(16) -0.0016(16) -0.0042(15)
O3 0.0463(18) 0.0564(19) 0.062(2) -0.0145(16) -0.0083(15) -0.0030(15)
O4 0.063(2) 0.0520(19) 0.071(2) 0.0147(16) 0.0121(18) 0.0005(16)
O5 0.060(2) 0.0413(16) 0.064(2) 0.0066(15) 0.0030(16) 0.0034(15)
O6 0.067(2) 0.058(2) 0.0425(17) -0.0095(14) -0.0022(16) 0.0078(16)
O7 0.069(2) 0.065(2) 0.0390(18) -0.0098(15) 0.0022(15) 0.0046(18)
O8 0.0418(18) 0.071(2) 0.061(2) 0.0105(17) -0.0118(15) -0.0093(16)
O9 0.055(2) 0.061(2) 0.061(2) 0.0166(16) -0.0099(17) -0.0145(15)
O10 0.068(2) 0.069(2) 0.0512(19) 0.0162(16) -0.0202(16) -0.0167(18)
O11 0.076(3) 0.068(2) 0.044(2) 0.0135(16) -0.0078(17) -0.0110(18)
O12 0.0423(16) 0.0380(15) 0.0455(16) -0.0011(13) -0.0077(13) -0.0006(12)
O13 0.080(3) 0.052(2) 0.073(2) 0.0155(18) -0.006(2) -0.0152(18)
O1W 0.061(2) 0.073(2) 0.068(2) -0.0103(18) 0.0169(17) -0.0005(18)
O2W 0.067(2) 0.074(2) 0.081(3) -0.035(2) 0.0045(19) 0.0184(19)
Zn1 0.0437(3) 0.0395(3) 0.0435(3) 0.0004(2) -0.0022(2) -0.0022(2)
Zn2 0.0444(3) 0.0424(3) 0.0463(3) -0.0057(2) -0.0063(2) -0.0021(2)
Zn3 0.0522(3) 0.0545(3) 0.0465(3) 0.0091(2) -0.0022(2) -0.0025(2)
Zn4 0.0582(3) 0.0475(3) 0.0428(3) -0.0058(2) -0.0034(2) 0.0007(2)

loop_
_atom_type_symbol
_atom_type_description
_atom_type_scat_dispersion_real
_atom_type_scat_dispersion_imag
_atom_type_scat_source
C C 0.0033 0.0016 'International Tables Vol C Tables 4.2.6.8 and 6.1.1.4'
H H 0.0000 0.0000 'International Tables Vol C Tables 4.2.6.8 and 6.1.1.4'
O O 0.0106 0.0060 'International Tables Vol C Tables 4.2.6.8 and 6.1.1.4'
Zn Zn 0.2839 1.4301 'International Tables Vol C Tables 4.2.6.8 and 6.1.1.4'

loop_
_geom_angle_atom_site_label_1
_geom_angle_atom_site_label_2
_geom_angle_atom_site_label_3
_geom_angle
_geom_angle_site_symmetry_1
_geom_angle_site_symmetry_3
O3 C1 O2 125.9(4) . .
O3 C1 C2 119.1(4) . .
O2 C1 C2 115.1(4) . .
C3 C2 C7 120.0 . .
C3 C2 C1 119.8(3) . .
C7 C2 C1 120.2(3) . .
C4 C3 C2 120.0 . .
C4 C3 H3 120.0 . .
C2 C3 H3 120.0 . .
C3 C4 C5 120.0 . .
C3 C4 H4 120.0 . .
C5 C4 H4 120.0 . .
C6 C5 C4 120.0 . .
C6 C5 C8 126.1(2) . .
C4 C5 C8 113.9(2) . .
C7 C6 C5 120.0 . .
C7 C6 H6 120.0 . .
C5 C6 H6 120.0 . .
C6 C7 C2 120.0 . .
C6 C7 H7 120.0 . .
C2 C7 H7 120.0 . .
C9 C8 C5 110.6(3) . .
C9 C8 C15 110.0(3) . .
C5 C8 C15 110.2(3) . .
C9 C8 H8 108.6 . .
C5 C8 H8 108.6 . .
C15 C8 H8 108.6 . .
C10 C9 C14 120.0 . .
C10 C9 C8 118.2(3) . .
C14 C9 C8 121.7(3) . .
C9 C10 C11 120.0 . .
C9 C10 H10 120.0 . .
C11 C10 H10 120.0 . .
C10 C11 C12 120.0 . .
C10 C11 H11 120.0 . .
C12 C11 H11 120.0 . .
C13 C12 C11 120.0 . .
C13 C12 C37 118.4(3) . 5_777
C11 C12 C37 121.6(3) . 5_777
C12 C13 C14 120.0 . .
C12 C13 H13 120.0 . .
C14 C13 H13 120.0 . .
C13 C14 C9 120.0 . .
C13 C14 H14A 120.0 . .
C9 C14 H14A 120.0 . .
C17 C15 C16 117.2(4) . .
C17 C15 C8 118.1(4) . .
C16 C15 C8 124.5(4) . .
C31 C16 C15 121.6(5) 4_567 .
C31 C16 H16 119.2 4_567 .
C15 C16 H16 119.2 . .
C15 C17 C32 120.2(5) . 4_567
C15 C17 H17 119.9 . .
C32 C17 H17 119.9 4_567 .
O6 C18 O7 123.0(4) . .
O6 C18 C19 118.0(4) . .
O7 C18 C19 119.0(4) . .
C20 C19 C24 120.0 . .
C20 C19 C18 118.9(3) . .
C24 C19 C18 121.1(3) . .
C21 C20 C19 120.0 . .
C21 C20 H20 120.0 . .
C19 C20 H20 120.0 . .
C20 C21 C22 120.0 . .
C20 C21 H21 120.0 . .
C22 C21 H21 120.0 . .
C21 C22 C23 120.0 . .
C21 C22 C25 116.5(2) . .
C23 C22 C25 123.4(2) . .
C24 C23 C22 120.0 . .
C24 C23 H23 120.0 . .
C22 C23 H23 120.0 . .
C23 C24 C19 120.0 . .
C23 C24 H24 120.0 . .
C19 C24 H24 120.0 . .
C26 C25 C42 112.0(4) . 7_565
C26 C25 C22 112.8(3) . .
C42 C25 C22 110.0(4) 7_565 .
C26 C25 H25 107.2 . .
C42 C25 H25 107.2 7_565 .
C22 C25 H25 107.2 . .
C28 C26 C27 118.2(4) . .
C28 C26 C25 119.9(4) . .
C27 C26 C25 121.9(4) . .
C35 C27 C26 121.6(5) 1_554 .
C35 C27 H27 119.2 1_554 .
C26 C27 H27 119.2 . .
C36 C28 C26 120.0(5) 1_554 .
C36 C28 H28 120.0 1_554 .
C26 C28 H28 120.0 . .
O9 C29 O8 124.9(4) . .
O9 C29 C30 115.3(4) . .
O8 C29 C30 119.9(4) . .
C32 C30 C31 116.0(4) . .
C32 C30 C29 121.7(4) . .
C31 C30 C29 122.3(5) . .
C16 C31 C30 123.6(5) 4_467 .
C16 C31 H31 118.2 4_467 .
C30 C31 H31 118.2 . .
C30 C32 C17 121.1(5) . 4_467
C30 C32 H32 119.4 . .
C17 C32 H32 119.4 4_467 .
O11 C33 O10 126.2(4) . .
O11 C33 C34 117.7(4) . .
O10 C33 C34 116.1(4) . .
C36 C34 C35 118.1(5) . .
C36 C34 C33 121.1(5) . .
C35 C34 C33 120.6(5) . .
C27 C35 C34 119.3(5) 1_556 .
C27 C35 H35 120.4 1_556 .
C34 C35 H35 120.4 . .
C28 C36 C34 122.6(5) 1_556 .
C28 C36 H36 118.7 1_556 .
C34 C36 H36 118.7 . .
O13 C37 O1 123.7(4) . .
O13 C37 C12 118.3(6) . 5_777
O1 C37 C12 117.7(6) . 5_777
O5 C38 O4 126.3(4) . .
O5 C38 C39 119.2(5) . .
O4 C38 C39 114.1(4) . .
C44 C39 C40 118.9(4) . .
C44 C39 C38 120.0(4) . .
C40 C39 C38 121.1(5) . .
C39 C40 C41 119.2(5) . .
C39 C40 H40 120.4 . .
C41 C40 H40 120.4 . .
C42 C41 C40 121.7(5) . .
C42 C41 H41 119.2 . .
C40 C41 H41 119.2 . .
C41 C42 C43 118.9(4) . .
C41 C42 C25 123.7(4) . 7_566
C43 C42 C25 117.3(4) . 7_566
C42 C43 C44 119.9(5) . .
C42 C43 H43 120.1 . .
C44 C43 H43 120.1 . .
C39 C44 C43 121.3(4) . .
C39 C44 H44 119.3 . .
C43 C44 H44 119.3 . .
C37 O1 Zn1 115.5(3) . .
C1 O2 Zn4 140.5(3) . .
C1 O3 Zn2 122.9(3) . .
C38 O4 Zn3 130.9(3) . .
C38 O5 Zn2 126.6(3) . .
C18 O6 Zn2 133.8(3) . .
C18 O7 Zn1 129.0(3) . .
C29 O8 Zn1 130.0(3) . .
C29 O9 Zn3 132.1(3) . .
C33 O10 Zn4 134.2(3) . .
C33 O11 Zn3 118.1(3) . .
Zn2 O12 Zn1 110.90(14) . .
Zn2 O12 Zn3 109.86(13) . .
Zn1 O12 Zn3 108.85(13) . .
Zn2 O12 Zn4 111.57(13) . .
Zn1 O12 Zn4 110.51(13) . .
Zn3 O12 Zn4 104.96(13) . .
C37 O13 Zn4 143.5(3) . .
Zn4 O1W H1X 109.2 . .
Zn4 O1W H1Y 109.4 . .
H1X O1W H1Y 109.5 . .
Zn4 O2W H2X 108.7 . .
Zn4 O2W H2Y 109.4 . .
H2X O2W H2Y 109.5 . .
O12 Zn1 O1 121.03(13) . .
O12 Zn1 O8 111.76(13) . .
O1 Zn1 O8 108.08(14) . .
O12 Zn1 O7 110.04(13) . .
O1 Zn1 O7 102.67(15) . .
O8 Zn1 O7 101.08(14) . .
O12 Zn1 Zn3 35.73(8) . .
O1 Zn1 Zn3 141.31(11) . .
O8 Zn1 Zn3 76.29(10) . .
O7 Zn1 Zn3 114.37(10) . .
O12 Zn2 O3 118.03(13) . .
O12 Zn2 O6 108.49(13) . .
O3 Zn2 O6 107.82(14) . .
O12 Zn2 O5 113.86(13) . .
O3 Zn2 O5 106.43(14) . .
O6 Zn2 O5 100.69(14) . .
O12 Zn2 Zn3 35.41(8) . .
O3 Zn2 Zn3 131.36(10) . .
O6 Zn2 Zn3 118.91(10) . .
O5 Zn2 Zn3 78.49(9) . .
O11 Zn3 O9 115.35(15) . .
O11 Zn3 O12 118.54(13) . .
O9 Zn3 O12 111.49(12) . .
O11 Zn3 O4 99.27(15) . .
O9 Zn3 O4 102.31(15) . .
O12 Zn3 O4 107.29(13) . .
O11 Zn3 Zn4 83.32(10) . .
O9 Zn3 Zn4 120.72(9) . .
O12 Zn3 Zn4 38.10(8) . .
O4 Zn3 Zn4 131.09(10) . .
O11 Zn3 Zn1 142.79(10) . .
O9 Zn3 Zn1 76.22(9) . .
O12 Zn3 Zn1 35.42(8) . .
O4 Zn3 Zn1 113.09(10) . .
Zn4 Zn3 Zn1 61.861(19) . .
O11 Zn3 Zn2 116.04(11) . .
O9 Zn3 Zn2 128.40(11) . .
O12 Zn3 Zn2 34.73(8) . .
O4 Zn3 Zn2 73.80(10) . .
Zn4 Zn3 Zn2 61.930(18) . .
Zn1 Zn3 Zn2 60.218(17) . .
O12 Zn4 O2 100.65(12) . .
O12 Zn4 O2W 165.92(14) . .
O2 Zn4 O2W 91.46(13) . .
O12 Zn4 O10 97.80(13) . .
O2 Zn4 O10 86.56(14) . .
O2W Zn4 O10 90.02(15) . .
O12 Zn4 O13 89.55(13) . .
O2 Zn4 O13 87.74(15) . .
O2W Zn4 O13 83.72(16) . .
O10 Zn4 O13 171.42(14) . .
O12 Zn4 O1W 85.49(12) . .
O2 Zn4 O1W 173.75(12) . .
O2W Zn4 O1W 82.31(14) . .
O10 Zn4 O1W 93.81(14) . .
O13 Zn4 O1W 91.16(14) . .
O12 Zn4 Zn3 36.94(8) . .
O2 Zn4 Zn3 119.26(9) . .
O2W Zn4 Zn3 139.89(12) . .
O10 Zn4 Zn3 68.60(9) . .
O13 Zn4 Zn3 119.89(10) . .
O1W Zn4 Zn3 66.51(8) . .

loop_
_geom_bond_atom_site_label_1
_geom_bond_atom_site_label_2
_geom_bond_distance
_geom_bond_site_symmetry_2
C1 O3 1.236(5) .
C1 O2 1.267(6) .
C1 C2 1.477(5) .
C2 C3 1.3900 .
C2 C7 1.3900 .
C3 C4 1.3900 .
C3 H3 0.9300 .
C4 C5 1.3900 .
C4 H4 0.9300 .
C5 C6 1.3900 .
C5 C8 1.537(5) .
C6 C7 1.3900 .
C6 H6 0.9300 .
C7 H7 0.9300 .
C8 C9 1.523(5) .
C8 C15 1.549(6) .
C8 H8 0.9800 .
C9 C10 1.3900 .
C9 C14 1.3900 .
C10 C11 1.3900 .
C10 H10 0.9300 .
C11 C12 1.3900 .
C11 H11 0.9300 .
C12 C13 1.3900 .
C12 C37 1.509(5) 5_777
C13 C14 1.3900 .
C13 H13 0.9300 .
C14 H14A 0.9300 .
C15 C17 1.387(6) .
C15 C16 1.402(7) .
C16 C31 1.313(7) 4_567
C16 H16 0.9300 .
C17 C32 1.408(7) 4_567
C17 H17 0.9300 .
C18 O6 1.253(5) .
C18 O7 1.256(5) .
C18 C19 1.475(5) .
C19 C20 1.3900 .
C19 C24 1.3900 .
C20 C21 1.3900 .
C20 H20 0.9300 .
C21 C22 1.3900 .
C21 H21 0.9300 .
C22 C23 1.3900 .
C22 C25 1.553(5) .
C23 C24 1.3900 .
C23 H23 0.9300 .
C24 H24 0.9300 .
C25 C26 1.505(6) .
C25 C42 1.545(6) 7_565
C25 H25 0.9800 .
C26 C28 1.381(6) .
C26 C27 1.396(7) .
C27 C35 1.387(7) 1_554
C27 H27 0.9300 .
C28 C36 1.363(7) 1_554
C28 H28 0.9300 .
C29 O9 1.252(6) .
C29 O8 1.255(5) .
C29 C30 1.454(7) .
C30 C32 1.384(7) .
C30 C31 1.393(7) .
C31 C16 1.313(7) 4_467
C31 H31 0.9300 .
C32 C17 1.408(7) 4_467
C32 H32 0.9300 .
C33 O11 1.241(6) .
C33 O10 1.258(6) .
C33 C34 1.504(6) .
C34 C36 1.386(7) .
C34 C35 1.391(7) .
C35 C27 1.387(7) 1_556
C35 H35 0.9300 .
C36 C28 1.363(7) 1_556
C36 H36 0.9300 .
C37 O13 1.198(6) .
C37 O1 1.258(6) .
C37 C12 1.509(17) 5_777
C38 O5 1.235(5) .
C38 O4 1.284(6) .
C38 C39 1.473(6) .
C39 C44 1.372(7) .
C39 C40 1.386(6) .
C40 C41 1.397(6) .
C40 H40 0.9300 .
C41 C42 1.357(6) .
C41 H41 0.9300 .
C42 C43 1.383(7) .
C42 C25 1.545(6) 7_566
C43 C44 1.387(7) .
C43 H43 0.9300 .
C44 H44 0.9300 .
O1 Zn1 1.935(3) .
O2 Zn4 2.017(3) .
O3 Zn2 1.927(3) .
O4 Zn3 1.990(3) .
O5 Zn2 1.973(3) .
O6 Zn2 1.944(3) .
O7 Zn1 1.978(3) .
O8 Zn1 1.970(3) .
O9 Zn3 1.933(3) .
O10 Zn4 2.076(3) .
O11 Zn3 1.927(3) .
O12 Zn2 1.910(3) .
O12 Zn1 1.928(3) .
O12 Zn3 1.943(3) .
O12 Zn4 1.995(3) .
O13 Zn4 2.129(4) .
O1W Zn4 2.342(4) .
O1W H1X 0.9600 .
O1W H1Y 0.9600 .
O2W Zn4 2.053(3) .
O2W H2X 0.9600 .
O2W H2Y 0.9600 .
Zn1 Zn3 3.1483(9) .
Zn2 Zn3 3.1535(9) .
Zn3 Zn4 3.1232(9) .

loop_
_geom_torsion_atom_site_label_1
_geom_torsion_atom_site_label_2
_geom_torsion_atom_site_label_3
_geom_torsion_atom_site_label_4
_geom_torsion
_geom_torsion_site_symmetry_1
_geom_torsion_site_symmetry_4
O3 C1 C2 C3 -160.3(4) . .
O2 C1 C2 C3 18.9(5) . .
O3 C1 C2 C7 20.1(5) . .
O2 C1 C2 C7 -160.7(3) . .
C7 C2 C3 C4 0.0 . .
C1 C2 C3 C4 -179.6(3) . .
C2 C3 C4 C5 0.0 . .
C3 C4 C5 C6 0.0 . .
C3 C4 C5 C8 178.2(3) . .
C4 C5 C6 C7 0.0 . .
C8 C5 C6 C7 -178.0(3) . .
C5 C6 C7 C2 0.0 . .
C3 C2 C7 C6 0.0 . .
C1 C2 C7 C6 179.6(3) . .
C6 C5 C8 C9 100.8(4) . .
C4 C5 C8 C9 -77.3(4) . .
C6 C5 C8 C15 -21.1(5) . .
C4 C5 C8 C15 160.8(3) . .
C5 C8 C9 C10 153.5(3) . .
C15 C8 C9 C10 -84.5(4) . .
C5 C8 C9 C14 -29.8(4) . .
C15 C8 C9 C14 92.2(4) . .
C14 C9 C10 C11 0.0 . .
C8 C9 C10 C11 176.8(3) . .
C9 C10 C11 C12 0.0 . .
C10 C11 C12 C13 0.0 . .
C10 C11 C12 C37 179.2(4) . 5_777
C11 C12 C13 C14 0.0 . .
C37 C12 C13 C14 -179.2(4) 5_777 .
C12 C13 C14 C9 0.0 . .
C10 C9 C14 C13 0.0 . .
C8 C9 C14 C13 -176.7(4) . .
C9 C8 C15 C17 146.6(4) . .
C5 C8 C15 C17 -91.1(5) . .
C9 C8 C15 C16 -27.7(6) . .
C5 C8 C15 C16 94.6(5) . .
C17 C15 C16 C31 1.1(9) . 4_567
C8 C15 C16 C31 175.4(5) . 4_567
C16 C15 C17 C32 -0.8(8) . 4_567
C8 C15 C17 C32 -175.5(5) . 4_567
O6 C18 C19 C20 7.4(5) . .
O7 C18 C19 C20 -171.5(3) . .
O6 C18 C19 C24 -174.5(3) . .
O7 C18 C19 C24 6.7(5) . .
C24 C19 C20 C21 0.0 . .
C18 C19 C20 C21 178.2(3) . .
C19 C20 C21 C22 0.0 . .
C20 C21 C22 C23 0.0 . .
C20 C21 C22 C25 -176.9(3) . .
C21 C22 C23 C24 0.0 . .
C25 C22 C23 C24 176.6(3) . .
C22 C23 C24 C19 0.0 . .
C20 C19 C24 C23 0.0 . .
C18 C19 C24 C23 -178.1(3) . .
C21 C22 C25 C26 -156.9(3) . .
C23 C22 C25 C26 26.3(5) . .
C21 C22 C25 C42 77.2(4) . 7_565
C23 C22 C25 C42 -99.5(4) . 7_565
C42 C25 C26 C28 -146.7(4) 7_565 .
C22 C25 C26 C28 88.5(5) . .
C42 C25 C26 C27 33.4(6) 7_565 .
C22 C25 C26 C27 -91.4(5) . .
C28 C26 C27 C35 4.0(8) . 1_554
C25 C26 C27 C35 -176.1(5) . 1_554
C27 C26 C28 C36 -1.1(8) . 1_554
C25 C26 C28 C36 178.9(5) . 1_554
O9 C29 C30 C32 178.1(5) . .
O8 C29 C30 C32 -1.2(8) . .
O9 C29 C30 C31 -1.5(7) . .
O8 C29 C30 C31 179.1(5) . .
C32 C30 C31 C16 6.6(9) . 4_467
C29 C30 C31 C16 -173.8(6) . 4_467
C31 C30 C32 C17 -6.1(9) . 4_467
C29 C30 C32 C17 174.2(5) . 4_467
O11 C33 C34 C36 164.0(5) . .
O10 C33 C34 C36 -17.2(7) . .
O11 C33 C34 C35 -11.8(7) . .
O10 C33 C34 C35 167.0(5) . .
C36 C34 C35 C27 0.1(8) . 1_556
C33 C34 C35 C27 176.0(5) . 1_556
C35 C34 C36 C28 2.7(8) . 1_556
C33 C34 C36 C28 -173.1(5) . 1_556
O5 C38 C39 C44 -12.6(7) . .
O4 C38 C39 C44 160.4(5) . .
O5 C38 C39 C40 164.7(5) . .
O4 C38 C39 C40 -22.3(7) . .
C44 C39 C40 C41 1.5(8) . .
C38 C39 C40 C41 -175.8(5) . .
C39 C40 C41 C42 -2.9(9) . .
C40 C41 C42 C43 3.1(8) . .
C40 C41 C42 C25 -178.2(5) . 7_566
C41 C42 C43 C44 -1.8(7) . .
C25 C42 C43 C44 179.4(4) 7_566 .
C40 C39 C44 C43 -0.3(7) . .
C38 C39 C44 C43 177.0(5) . .
C42 C43 C44 C39 0.5(8) . .
O13 C37 O1 Zn1 -0.5(7) . .
C12 C37 O1 Zn1 174.4(8) 5_777 .
O3 C1 O2 Zn4 4.5(9) . .
C2 C1 O2 Zn4 -174.5(3) . .
O2 C1 O3 Zn2 -2.7(7) . .
C2 C1 O3 Zn2 176.3(3) . .
O5 C38 O4 Zn3 -13.5(8) . .
C39 C38 O4 Zn3 174.0(3) . .
O4 C38 O5 Zn2 -9.4(8) . .
C39 C38 O5 Zn2 162.7(3) . .
O7 C18 O6 Zn2 21.0(7) . .
C19 C18 O6 Zn2 -157.8(3) . .
O6 C18 O7 Zn1 -1.7(7) . .
C19 C18 O7 Zn1 177.2(3) . .
O9 C29 O8 Zn1 10.2(8) . .
C30 C29 O8 Zn1 -170.5(3) . .
O8 C29 O9 Zn3 -7.3(8) . .
C30 C29 O9 Zn3 173.3(3) . .
O11 C33 O10 Zn4 -2.6(9) . .
C34 C33 O10 Zn4 178.8(3) . .
O10 C33 O11 Zn3 31.4(7) . .
C34 C33 O11 Zn3 -149.9(4) . .
O1 C37 O13 Zn4 -37.5(10) . .
C12 C37 O13 Zn4 147.6(9) 5_777 .
Zn2 O12 Zn1 O1 -102.69(17) . .
Zn3 O12 Zn1 O1 136.34(15) . .
Zn4 O12 Zn1 O1 21.6(2) . .
Zn2 O12 Zn1 O8 128.24(16) . .
Zn3 O12 Zn1 O8 7.27(18) . .
Zn4 O12 Zn1 O8 -107.50(16) . .
Zn2 O12 Zn1 O7 16.78(18) . .
Zn3 O12 Zn1 O7 -104.19(16) . .
Zn4 O12 Zn1 O7 141.04(14) . .
Zn2 O12 Zn1 Zn3 120.97(19) . .
Zn4 O12 Zn1 Zn3 -114.8(2) . .
C37 O1 Zn1 O12 2.1(4) . .
C37 O1 Zn1 O8 132.7(4) . .
C37 O1 Zn1 O7 -121.0(4) . .
C37 O1 Zn1 Zn3 42.2(4) . .
C29 O8 Zn1 O12 -10.6(5) . .
C29 O8 Zn1 O1 -146.2(4) . .
C29 O8 Zn1 O7 106.4(4) . .
C29 O8 Zn1 Zn3 -6.2(4) . .
C18 O7 Zn1 O12 -17.5(4) . .
C18 O7 Zn1 O1 112.7(4) . .
C18 O7 Zn1 O8 -135.7(4) . .
C18 O7 Zn1 Zn3 -55.9(4) . .
Zn1 O12 Zn2 O3 116.73(16) . .
Zn3 O12 Zn2 O3 -122.90(15) . .
Zn4 O12 Zn2 O3 -6.9(2) . .
Zn1 O12 Zn2 O6 -6.21(17) . .
Zn3 O12 Zn2 O6 114.17(15) . .
Zn4 O12 Zn2 O6 -129.86(15) . .
Zn1 O12 Zn2 O5 -117.41(15) . .
Zn3 O12 Zn2 O5 2.97(19) . .
Zn4 O12 Zn2 O5 118.93(15) . .
Zn1 O12 Zn2 Zn3 -120.4(2) . .
Zn4 O12 Zn2 Zn3 116.0(2) . .
C1 O3 Zn2 O12 4.7(4) . .
C1 O3 Zn2 O6 128.0(4) . .
C1 O3 Zn2 O5 -124.7(4) . .
C1 O3 Zn2 Zn3 -35.7(4) . .
C18 O6 Zn2 O12 -15.8(4) . .
C18 O6 Zn2 O3 -144.7(4) . .
C18 O6 Zn2 O5 104.0(4) . .
C18 O6 Zn2 Zn3 21.4(4) . .
C38 O5 Zn2 O12 13.8(4) . .
C38 O5 Zn2 O3 145.6(4) . .
C38 O5 Zn2 O6 -102.1(4) . .
C38 O5 Zn2 Zn3 15.6(4) . .
C33 O11 Zn3 O9 -150.7(3) . .
C33 O11 Zn3 O12 -14.7(4) . .
C33 O11 Zn3 O4 100.9(4) . .
C33 O11 Zn3 Zn4 -29.8(3) . .
C33 O11 Zn3 Zn1 -49.8(4) . .
C33 O11 Zn3 Zn2 24.5(4) . .
C29 O9 Zn3 O11 144.3(4) . .
C29 O9 Zn3 O12 5.3(5) . .
C29 O9 Zn3 O4 -109.1(4) . .
C29 O9 Zn3 Zn4 46.8(5) . .
C29 O9 Zn3 Zn1 2.0(4) . .
C29 O9 Zn3 Zn2 -30.1(5) . .
Zn2 O12 Zn3 O11 95.30(17) . .
Zn1 O12 Zn3 O11 -143.09(15) . .
Zn4 O12 Zn3 O11 -24.76(19) . .
Zn2 O12 Zn3 O9 -127.14(16) . .
Zn1 O12 Zn3 O9 -5.53(19) . .
Zn4 O12 Zn3 O9 112.80(15) . .
Zn2 O12 Zn3 O4 -15.88(18) . .
Zn1 O12 Zn3 O4 105.73(16) . .
Zn4 O12 Zn3 O4 -135.95(14) . .
Zn2 O12 Zn3 Zn4 120.07(19) . .
Zn1 O12 Zn3 Zn4 -118.32(18) . .
Zn2 O12 Zn3 Zn1 -121.6(2) . .
Zn4 O12 Zn3 Zn1 118.32(19) . .
Zn1 O12 Zn3 Zn2 121.6(2) . .
Zn4 O12 Zn3 Zn2 -120.07(19) . .
C38 O4 Zn3 O11 -96.8(4) . .
C38 O4 Zn3 O9 144.5(4) . .
C38 O4 Zn3 O12 27.1(5) . .
C38 O4 Zn3 Zn4 -7.6(5) . .
C38 O4 Zn3 Zn1 64.4(4) . .
C38 O4 Zn3 Zn2 17.7(4) . .
O12 Zn1 Zn3 O11 60.7(2) . .
O1 Zn1 Zn3 O11 -10.4(2) . .
O8 Zn1 Zn3 O11 -112.3(2) . .
O7 Zn1 Zn3 O11 151.6(2) . .
O12 Zn1 Zn3 O9 174.71(18) . .
O1 Zn1 Zn3 O9 103.57(19) . .
O8 Zn1 Zn3 O9 1.65(15) . .
O7 Zn1 Zn3 O9 -94.47(16) . .
O1 Zn1 Zn3 O12 -71.1(2) . .
O8 Zn1 Zn3 O12 -173.05(18) . .
O7 Zn1 Zn3 O12 90.83(18) . .
O12 Zn1 Zn3 O4 -87.59(18) . .
O1 Zn1 Zn3 O4 -158.72(19) . .
O8 Zn1 Zn3 O4 99.36(16) . .
O7 Zn1 Zn3 O4 3.24(16) . .
O12 Zn1 Zn3 Zn4 38.03(14) . .
O1 Zn1 Zn3 Zn4 -33.11(16) . .
O8 Zn1 Zn3 Zn4 -135.03(11) . .
O7 Zn1 Zn3 Zn4 128.85(11) . .
O12 Zn1 Zn3 Zn2 -33.99(14) . .
O1 Zn1 Zn3 Zn2 -105.13(16) . .
O8 Zn1 Zn3 Zn2 152.96(11) . .
O7 Zn1 Zn3 Zn2 56.84(11) . .
O12 Zn2 Zn3 O11 -103.22(18) . .
O3 Zn2 Zn3 O11 -22.30(17) . .
O6 Zn2 Zn3 O11 175.50(16) . .
O5 Zn2 Zn3 O11 79.55(15) . .
O12 Zn2 Zn3 O9 71.17(19) . .
O3 Zn2 Zn3 O9 152.09(18) . .
O6 Zn2 Zn3 O9 -10.10(17) . .
O5 Zn2 Zn3 O9 -106.06(16) . .
O3 Zn2 Zn3 O12 80.92(19) . .
O6 Zn2 Zn3 O12 -81.28(18) . .
O5 Zn2 Zn3 O12 -177.23(18) . .
O12 Zn2 Zn3 O4 164.21(18) . .
O3 Zn2 Zn3 O4 -114.87(17) . .
O6 Zn2 Zn3 O4 82.94(15) . .
O5 Zn2 Zn3 O4 -13.02(15) . .
O12 Zn2 Zn3 Zn4 -37.25(14) . .
O3 Zn2 Zn3 Zn4 43.67(13) . .
O6 Zn2 Zn3 Zn4 -118.52(11) . .
O5 Zn2 Zn3 Zn4 145.52(10) . .
O12 Zn2 Zn3 Zn1 34.66(14) . .
O3 Zn2 Zn3 Zn1 115.57(13) . .
O6 Zn2 Zn3 Zn1 -46.62(11) . .
O5 Zn2 Zn3 Zn1 -142.58(10) . .
Zn2 O12 Zn4 O2 6.35(17) . .
Zn1 O12 Zn4 O2 -117.53(16) . .
Zn3 O12 Zn4 O2 125.28(14) . .
Zn2 O12 Zn4 O2W 155.2(5) . .
Zn1 O12 Zn4 O2W 31.3(6) . .
Zn3 O12 Zn4 O2W -85.9(6) . .
Zn2 O12 Zn4 O10 -81.60(16) . .
Zn1 O12 Zn4 O10 154.53(15) . .
Zn3 O12 Zn4 O10 37.33(15) . .
Zn2 O12 Zn4 O13 93.97(16) . .
Zn1 O12 Zn4 O13 -29.91(16) . .
Zn3 O12 Zn4 O13 -147.10(14) . .
Zn2 O12 Zn4 O1W -174.83(15) . .
Zn1 O12 Zn4 O1W 61.29(15) . .
Zn3 O12 Zn4 O1W -55.91(14) . .
Zn2 O12 Zn4 Zn3 -118.93(19) . .
Zn1 O12 Zn4 Zn3 117.20(19) . .
C1 O2 Zn4 O12 -6.6(5) . .
C1 O2 Zn4 O2W -179.3(5) . .
C1 O2 Zn4 O10 90.7(5) . .
C1 O2 Zn4 O13 -95.7(5) . .
C1 O2 Zn4 O1W -175.7(11) . .
C1 O2 Zn4 Zn3 27.7(6) . .
C33 O10 Zn4 O12 -38.4(5) . .
C33 O10 Zn4 O2 -138.7(5) . .
C33 O10 Zn4 O2W 129.9(5) . .
C33 O10 Zn4 O13 172.8(9) . .
C33 O10 Zn4 O1W 47.6(5) . .
C33 O10 Zn4 Zn3 -15.3(5) . .
C37 O13 Zn4 O12 55.0(6) . .
C37 O13 Zn4 O2 155.7(6) . .
C37 O13 Zn4 O2W -112.6(6) . .
C37 O13 Zn4 O10 -155.8(9) . .
C37 O13 Zn4 O1W -30.4(6) . .
C37 O13 Zn4 Zn3 32.9(7) . .
O11 Zn3 Zn4 O12 158.26(17) . .
O9 Zn3 Zn4 O12 -86.16(18) . .
O4 Zn3 Zn4 O12 61.76(19) . .
Zn1 Zn3 Zn4 O12 -35.35(13) . .
Zn2 Zn3 Zn4 O12 33.97(13) . .
O11 Zn3 Zn4 O2 91.38(16) . .
O9 Zn3 Zn4 O2 -153.03(17) . .
O12 Zn3 Zn4 O2 -66.87(17) . .
O4 Zn3 Zn4 O2 -5.12(19) . .
Zn1 Zn3 Zn4 O2 -102.22(12) . .
Zn2 Zn3 Zn4 O2 -32.90(12) . .
O11 Zn3 Zn4 O2W -43.9(2) . .
O9 Zn3 Zn4 O2W 71.7(2) . .
O12 Zn3 Zn4 O2W 157.9(2) . .
O4 Zn3 Zn4 O2W -140.4(2) . .
Zn1 Zn3 Zn4 O2W 122.53(18) . .
Zn2 Zn3 Zn4 O2W -168.15(17) . .
O11 Zn3 Zn4 O10 18.44(15) . .
O9 Zn3 Zn4 O10 134.03(17) . .
O12 Zn3 Zn4 O10 -139.81(17) . .
O4 Zn3 Zn4 O10 -78.06(18) . .
Zn1 Zn3 Zn4 O10 -175.16(11) . .
Zn2 Zn3 Zn4 O10 -105.84(12) . .
O11 Zn3 Zn4 O13 -162.96(16) . .
O9 Zn3 Zn4 O13 -47.37(18) . .
O12 Zn3 Zn4 O13 38.78(18) . .
O4 Zn3 Zn4 O13 100.54(18) . .
Zn1 Zn3 Zn4 O13 3.44(12) . .
Zn2 Zn3 Zn4 O13 72.76(12) . .
O11 Zn3 Zn4 O1W -85.93(15) . .
O9 Zn3 Zn4 O1W 29.66(16) . .
O12 Zn3 Zn4 O1W 115.82(17) . .
O4 Zn3 Zn4 O1W 177.58(17) . .
Zn1 Zn3 Zn4 O1W 80.47(11) . .
Zn2 Zn3 Zn4 O1W 149.79(11) . .

loop_
_platon_squeeze_void_nr
_platon_squeeze_void_average_x
_platon_squeeze_void_average_y
_platon_squeeze_void_average_z
_platon_squeeze_void_volume
_platon_squeeze_void_count_electrons
_platon_squeeze_void_content
1 0.003 -0.012 -0.012 6756 1141 ' '
